data_7153813
loop_
_publ_author_name
'Liu, Dandan'
'Ai, Long'
'Li, Fan'
'Zhao, Annan'
'Chen, Jingbo'
'Zhang, Hongbin'
'Liu, Jianping'

_publ_section_title
;
 Total synthesis of lycorine-type alkaloids by cyclopropyl ring-opening
 rearrangement.
;
_journal_issue 20
_journal_name_full 'Organic &amp; biomolecular chemistry'
_journal_page_first 3191
_journal_page_last 3200
_journal_paper_doi 10.1039/c4ob00126e
_journal_volume 12
_journal_year 2014
_chemical_absolute_configuration unk
_chemical_formula_sum 'C17 H19 N O4'
_chemical_formula_weight 301.33
_chemical_name_systematic
;
 ?
;
_space_group_IT_number 19
_symmetry_cell_setting orthorhombic
_symmetry_space_group_name_Hall 'P 2ac 2ab'
_symmetry_space_group_name_H-M 'P 21 21 21'
_atom_sites_solution_hydrogens geom
_atom_sites_solution_primary direct
_atom_sites_solution_secondary difmap
_audit_creation_method SHELXL-97
_cell_angle_alpha 90.00
_cell_angle_beta 90.00
_cell_angle_gamma 90.00
_cell_formula_units_Z 4
_cell_length_a 9.1314(13)
_cell_length_b 12.4725(18)
_cell_length_c 12.8711(18)
_cell_measurement_reflns_used 1467
_cell_measurement_temperature 293(2)
_cell_measurement_theta_max 19.07
_cell_measurement_theta_min 2.27
_cell_volume 1465.9(4)
_computing_cell_refinement 'Bruker apex II'
_computing_data_collection 'Bruker apex II'
_computing_data_reduction 'Bruker SAINT'
_computing_molecular_graphics 'Bruker SHELXTL'
_computing_publication_material 'Bruker SHELXTL'
_computing_structure_refinement 'SHELXL-97 (Sheldrick, 1997)'
_computing_structure_solution 'SHELXS-97 (Sheldrick, 1990)'
_diffrn_ambient_temperature 293(2)
_diffrn_measured_fraction_theta_full 0.969
_diffrn_measured_fraction_theta_max 0.969
_diffrn_measurement_device_type 'CCD area detector'
_diffrn_measurement_method 'phi and omega scans'
_diffrn_radiation_monochromator graphite
_diffrn_radiation_source 'fine-focus sealed tube'
_diffrn_radiation_type MoK\a
_diffrn_radiation_wavelength 0.71073
_diffrn_reflns_av_R_equivalents 0.0485
_diffrn_reflns_av_sigmaI/netI 0.0629
_diffrn_reflns_limit_h_max 11
_diffrn_reflns_limit_h_min -12
_diffrn_reflns_limit_k_max 16
_diffrn_reflns_limit_k_min -16
_diffrn_reflns_limit_l_max 11
_diffrn_reflns_limit_l_min -16
_diffrn_reflns_number 10110
_diffrn_reflns_theta_full 28.28
_diffrn_reflns_theta_max 28.28
_diffrn_reflns_theta_min 2.27
_exptl_absorpt_coefficient_mu 0.097
_exptl_absorpt_correction_T_max 1.0000
_exptl_absorpt_correction_T_min 0.7651
_exptl_absorpt_correction_type multi-scan
_exptl_absorpt_process_details sadabs
_exptl_crystal_colour colourless
_exptl_crystal_density_diffrn 1.365
_exptl_crystal_density_method 'not measured'
_exptl_crystal_description block
_exptl_crystal_F_000 640
_exptl_crystal_size_max 0.27
_exptl_crystal_size_mid 0.21
_exptl_crystal_size_min 0.14
_refine_diff_density_max 0.135
_refine_diff_density_min -0.152
_refine_diff_density_rms 0.032
_refine_ls_abs_structure_details 'Flack H D (1983), Acta Cryst. A39, 876-881'
_refine_ls_abs_structure_Flack 1.3(14)
_refine_ls_extinction_coef 0.0144(14)
_refine_ls_extinction_expression Fc^*^=kFc[1+0.001xFc^2^\l^3^/sin(2\q)]^-1/4^
_refine_ls_extinction_method SHELXL
_refine_ls_goodness_of_fit_ref 0.975
_refine_ls_hydrogen_treatment mixed
_refine_ls_matrix_type full
_refine_ls_number_parameters 202
_refine_ls_number_reflns 3441
_refine_ls_number_restraints 0
_refine_ls_restrained_S_all 0.975
_refine_ls_R_factor_all 0.0948
_refine_ls_R_factor_gt 0.0462
_refine_ls_shift/su_max 0.001
_refine_ls_shift/su_mean 0.000
_refine_ls_structure_factor_coef Fsqd
_refine_ls_weighting_details 'calc w=1/[\s^2^(Fo^2^)+(0.0372P)^2^+0.0000P] where P=(Fo^2^+2Fc^2^)/3'
_refine_ls_weighting_scheme calc
_refine_ls_wR_factor_gt 0.0796
_refine_ls_wR_factor_ref 0.0969
_reflns_number_gt 2052
_reflns_number_total 3441
_reflns_threshold_expression >2sigma(I)
_cod_data_source_file c4ob00126e2.cif
_cod_data_source_block 120925c
_cod_depositor_comments
;
The following automatic conversions were performed:

'_symmetry_cell_setting' value 'Orthorhombic' changed to
'orthorhombic' according to
/usr/data/users/saulius/crontab/automatic-downloads/current/RSC/lib/dictionaries/cif_core.dic
dictionary named 'cif_core.dic' version 2.4.2 from 2011-04-26.

Automatic conversion script
Id: cif_fix_values 2281 2013-09-26 08:29:07Z andrius 
;
_cod_original_sg_symbol_H-M P2(1)2(1)2(1)
_cod_database_code 7153813

loop_
_symmetry_equiv_pos_as_xyz
'x, y, z'
'-x+1/2, -y, z+1/2'
'x+1/2, -y+1/2, -z'
'-x, y+1/2, -z+1/2'

loop_
_atom_site_label
_atom_site_type_symbol
_atom_site_fract_x
_atom_site_fract_y
_atom_site_fract_z
_atom_site_U_iso_or_equiv
_atom_site_adp_type
_atom_site_occupancy
_atom_site_symmetry_multiplicity
_atom_site_calc_flag
_atom_site_refinement_flags
N1 N 0.26084(19) 0.86274(13) 0.82217(14) 0.0462(5) Uani 1 1 d .
O1 O 0.20526(15) 0.89179(12) 1.03957(13) 0.0528(4) Uani 1 1 d .
H1 H 0.1719 0.8799 0.9816 0.079 Uiso 1 1 calc R
O2 O 0.32184(19) 0.70137(11) 1.15994(12) 0.0568(5) Uani 1 1 d .
O3 O 0.5692(2) 1.25836(13) 1.04740(15) 0.0753(5) Uani 1 1 d .
O4 O 0.4325(2) 1.32939(12) 0.91192(14) 0.0708(6) Uani 1 1 d .
C1 C 0.3497(2) 0.84824(16) 1.04682(17) 0.0423(5) Uani 1 1 d .
H1A H 0.3945 0.8770 1.1102 0.051 Uiso 1 1 calc R
C2 C 0.3443(2) 0.72876(16) 1.05760(18) 0.0430(5) Uani 1 1 d .
C3 C 0.3565(2) 0.66250(17) 0.97793(17) 0.0472(6) Uani 1 1 d .
H3 H 0.3508 0.5892 0.9906 0.057 Uiso 1 1 calc R
C4 C 0.2469(3) 0.67736(19) 0.7958(2) 0.0675(8) Uani 1 1 d .
H4A H 0.2722 0.6247 0.7434 0.081 Uiso 1 1 calc R
H4B H 0.1645 0.6506 0.8357 0.081 Uiso 1 1 calc R
C5 C 0.2093(3) 0.78404(17) 0.74568(19) 0.0586(7) Uani 1 1 d .
H5A H 0.2597 0.7926 0.6799 0.070 Uiso 1 1 calc R
H5B H 0.1047 0.7906 0.7343 0.070 Uiso 1 1 calc R
C7 C 0.2790(3) 0.97103(17) 0.7808(2) 0.0566(7) Uani 1 1 d .
H7A H 0.1834 1.0017 0.7667 0.068 Uiso 1 1 calc R
H7B H 0.3324 0.9676 0.7158 0.068 Uiso 1 1 calc R
C8 C 0.3512(2) 1.15514(18) 0.84154(18) 0.0510(6) Uani 1 1 d .
H8 H 0.2971 1.1845 0.7873 0.061 Uiso 1 1 calc R
C9 C 0.4249(3) 1.21836(17) 0.91064(19) 0.0508(6) Uani 1 1 d .
C10 C 0.5061(2) 1.17659(18) 0.99002(18) 0.0508(6) Uani 1 1 d .
C11 C 0.5181(2) 1.06880(17) 1.00585(18) 0.0490(6) Uani 1 1 d .
H11 H 0.5737 1.0414 1.0603 0.059 Uiso 1 1 calc R
C12 C 0.5114(4) 1.3541(2) 1.0041(2) 0.0835(9) Uani 1 1 d .
H12A H 0.5905 1.4033 0.9883 0.100 Uiso 1 1 calc R
H12B H 0.4468 1.3884 1.0539 0.100 Uiso 1 1 calc R
C13 C 0.3160(3) 0.59024(16) 1.1853(2) 0.0644(7) Uani 1 1 d .
H13A H 0.2379 0.5568 1.1474 0.097 Uiso 1 1 calc R
H13B H 0.2991 0.5821 1.2585 0.097 Uiso 1 1 calc R
H13C H 0.4073 0.5569 1.1672 0.097 Uiso 1 1 calc R
C3A C 0.3790(3) 0.69960(17) 0.86757(19) 0.0510(6) Uani 1 1 d .
H3A H 0.4647 0.6625 0.8391 0.061 Uiso 1 1 calc R
C7A C 0.3609(2) 1.04304(16) 0.85623(17) 0.0422(6) Uani 1 1 d .
C11A C 0.4429(2) 1.00044(15) 0.93642(18) 0.0416(5) Uani 1 1 d .
C11B C 0.4476(2) 0.88051(15) 0.95522(16) 0.0398(5) Uani 1 1 d .
H11B H 0.5486 0.8607 0.9722 0.048 Uiso 1 1 calc R
C11C C 0.4036(2) 0.82061(17) 0.85713(17) 0.0438(5) Uani 1 1 d .
H11C H 0.4769 0.8338 0.8030 0.053 Uiso 1 1 calc R

loop_
_atom_site_aniso_label
_atom_site_aniso_U_11
_atom_site_aniso_U_22
_atom_site_aniso_U_33
_atom_site_aniso_U_23
_atom_site_aniso_U_13
_atom_site_aniso_U_12
N1 0.0492(11) 0.0461(11) 0.0434(11) -0.0042(9) -0.0063(10) -0.0029(9)
O1 0.0468(9) 0.0530(9) 0.0587(10) -0.0022(9) 0.0102(9) 0.0085(7)
O2 0.0805(11) 0.0430(9) 0.0468(10) 0.0078(7) 0.0093(9) 0.0041(8)
O3 0.0958(13) 0.0496(11) 0.0805(13) -0.0084(10) -0.0171(13) -0.0186(10)
O4 0.0953(14) 0.0425(10) 0.0746(14) 0.0037(9) 0.0005(12) -0.0050(9)
C1 0.0434(12) 0.0444(13) 0.0392(13) -0.0022(10) -0.0014(11) 0.0013(10)
C2 0.0469(12) 0.0413(12) 0.0409(14) 0.0030(11) 0.0051(12) -0.0010(10)
C3 0.0515(13) 0.0377(12) 0.0524(15) 0.0002(11) 0.0070(13) 0.0008(10)
C4 0.0861(19) 0.0580(16) 0.0585(17) -0.0098(14) -0.0085(16) -0.0139(14)
C5 0.0632(15) 0.0621(16) 0.0504(15) -0.0115(13) -0.0073(13) -0.0096(13)
C7 0.0624(16) 0.0583(15) 0.0492(16) 0.0032(12) -0.0090(14) -0.0015(12)
C8 0.0563(14) 0.0498(14) 0.0468(15) 0.0085(11) 0.0023(13) 0.0031(12)
C9 0.0611(15) 0.0362(13) 0.0551(16) 0.0032(12) 0.0124(14) -0.0026(12)
C10 0.0575(14) 0.0472(15) 0.0477(15) -0.0041(12) -0.0010(13) -0.0121(11)
C11 0.0519(14) 0.0483(14) 0.0469(15) 0.0013(12) -0.0102(13) -0.0039(11)
C12 0.125(3) 0.0520(17) 0.073(2) -0.0029(16) 0.008(2) -0.0085(17)
C13 0.0863(19) 0.0443(14) 0.0627(17) 0.0156(12) -0.0030(17) 0.0038(13)
C3A 0.0586(15) 0.0423(13) 0.0521(15) -0.0107(11) 0.0070(13) 0.0045(11)
C7A 0.0434(13) 0.0457(13) 0.0374(14) 0.0018(10) 0.0007(12) -0.0004(10)
C11A 0.0415(12) 0.0422(13) 0.0411(14) 0.0012(11) 0.0052(12) -0.0030(10)
C11B 0.0353(10) 0.0429(13) 0.0411(13) -0.0012(10) -0.0011(11) -0.0004(9)
C11C 0.0436(12) 0.0499(13) 0.0378(13) -0.0029(10) 0.0064(11) 0.0004(10)

loop_
_atom_type_symbol
_atom_type_description
_atom_type_scat_dispersion_real
_atom_type_scat_dispersion_imag
_atom_type_scat_source
C C 0.0033 0.0016 'International Tables Vol C Tables 4.2.6.8 and 6.1.1.4'
H H 0.0000 0.0000 'International Tables Vol C Tables 4.2.6.8 and 6.1.1.4'
N N 0.0061 0.0033 'International Tables Vol C Tables 4.2.6.8 and 6.1.1.4'
O O 0.0106 0.0060 'International Tables Vol C Tables 4.2.6.8 and 6.1.1.4'

loop_
_geom_angle_atom_site_label_1
_geom_angle_atom_site_label_2
_geom_angle_atom_site_label_3
_geom_angle
C7 N1 C5 114.22(18)
C7 N1 C11C 109.88(16)
C5 N1 C11C 104.45(17)
C1 O1 H1 109.5
C2 O2 C13 117.81(17)
C10 O3 C12 104.8(2)
C9 O4 C12 104.58(19)
O1 C1 C2 110.73(17)
O1 C1 C11B 112.82(17)
C2 C1 C11B 110.58(17)
O1 C1 H1A 107.5
C2 C1 H1A 107.5
C11B C1 H1A 107.5
C3 C2 O2 126.86(19)
C3 C2 C1 123.2(2)
O2 C2 C1 109.91(17)
C2 C3 C3A 123.4(2)
C2 C3 H3 118.3
C3A C3 H3 118.3
C5 C4 C3A 105.86(18)
C5 C4 H4A 110.6
C3A C4 H4A 110.6
C5 C4 H4B 110.6
C3A C4 H4B 110.6
H4A C4 H4B 108.7
N1 C5 C4 103.22(18)
N1 C5 H5A 111.1
C4 C5 H5A 111.1
N1 C5 H5B 111.1
C4 C5 H5B 111.1
H5A C5 H5B 109.1
N1 C7 C7A 111.7(2)
N1 C7 H7A 109.3
C7A C7 H7A 109.3
N1 C7 H7B 109.3
C7A C7 H7B 109.3
H7A C7 H7B 107.9
C9 C8 C7A 116.9(2)
C9 C8 H8 121.5
C7A C8 H8 121.5
C8 C9 C10 122.3(2)
C8 C9 O4 127.5(2)
C10 C9 O4 110.2(2)
C11 C10 C9 122.1(2)
C11 C10 O3 127.8(2)
C9 C10 O3 110.1(2)
C10 C11 C11A 117.4(2)
C10 C11 H11 121.3
C11A C11 H11 121.3
O3 C12 O4 109.5(2)
O3 C12 H12A 109.8
O4 C12 H12A 109.8
O3 C12 H12B 109.8
O4 C12 H12B 109.8
H12A C12 H12B 108.2
O2 C13 H13A 109.5
O2 C13 H13B 109.5
H13A C13 H13B 109.5
O2 C13 H13C 109.5
H13A C13 H13C 109.5
H13B C13 H13C 109.5
C3 C3A C11C 113.89(19)
C3 C3A C4 113.67(19)
C11C C3A C4 103.82(19)
C3 C3A H3A 108.4
C11C C3A H3A 108.4
C4 C3A H3A 108.4
C11A C7A C8 121.0(2)
C11A C7A C7 121.12(19)
C8 C7A C7 117.9(2)
C7A C11A C11 120.3(2)
C7A C11A C11B 120.93(19)
C11 C11A C11B 118.7(2)
C11A C11B C11C 110.17(18)
C11A C11B C1 111.44(16)
C11C C11B C1 110.82(16)
C11A C11B H11B 108.1
C11C C11B H11B 108.1
C1 C11B H11B 108.1
N1 C11C C11B 108.16(17)
N1 C11C C3A 104.38(18)
C11B C11C C3A 116.73(19)
N1 C11C H11C 109.1
C11B C11C H11C 109.1
C3A C11C H11C 109.1

loop_
_geom_bond_atom_site_label_1
_geom_bond_atom_site_label_2
_geom_bond_distance
N1 C7 1.461(3)
N1 C5 1.468(3)
N1 C11C 1.475(3)
O1 C1 1.430(2)
O1 H1 0.8200
O2 C2 1.376(2)
O2 C13 1.425(2)
O3 C10 1.385(3)
O3 C12 1.419(3)
O4 C9 1.387(2)
O4 C12 1.422(3)
C1 C2 1.498(3)
C1 C11B 1.533(3)
C1 H1A 0.9800
C2 C3 1.322(3)
C3 C3A 1.508(3)
C3 H3 0.9300
C4 C5 1.518(3)
C4 C3A 1.544(3)
C4 H4A 0.9700
C4 H4B 0.9700
C5 H5A 0.9700
C5 H5B 0.9700
C7 C7A 1.519(3)
C7 H7A 0.9700
C7 H7B 0.9700
C8 C9 1.366(3)
C8 C7A 1.414(3)
C8 H8 0.9300
C9 C10 1.365(3)
C10 C11 1.364(3)
C11 C11A 1.413(3)
C11 H11 0.9300
C12 H12A 0.9700
C12 H12B 0.9700
C13 H13A 0.9600
C13 H13B 0.9600
C13 H13C 0.9600
C3A C11C 1.532(3)
C3A H3A 0.9800
C7A C11A 1.381(3)
C11A C11B 1.516(3)
C11B C11C 1.521(3)
C11B H11B 0.9800
C11C H11C 0.9800

loop_
_geom_hbond_atom_site_label_D
_geom_hbond_atom_site_label_H
_geom_hbond_atom_site_label_A
_geom_hbond_distance_DH
_geom_hbond_distance_HA
_geom_hbond_distance_DA
_geom_hbond_angle_DHA
O1 H1 N1 0.82 2.22 2.867(3) 136.4

loop_
_geom_torsion_atom_site_label_1
_geom_torsion_atom_site_label_2
_geom_torsion_atom_site_label_3
_geom_torsion_atom_site_label_4
_geom_torsion
C13 O2 C2 C3 2.6(3)
C13 O2 C2 C1 -178.98(19)
O1 C1 C2 C3 95.1(2)
C11B C1 C2 C3 -30.7(3)
O1 C1 C2 O2 -83.4(2)
C11B C1 C2 O2 150.83(17)
O2 C2 C3 C3A 179.1(2)
C1 C2 C3 C3A 0.8(3)
C7 N1 C5 C4 162.3(2)
C11C N1 C5 C4 42.2(2)
C3A C4 C5 N1 -27.1(2)
C5 N1 C7 C7A -168.39(19)
C11C N1 C7 C7A -51.4(2)
C7A C8 C9 C10 0.7(3)
C7A C8 C9 O4 179.6(2)
C12 O4 C9 C8 175.0(2)
C12 O4 C9 C10 -6.0(3)
C8 C9 C10 C11 -0.4(4)
O4 C9 C10 C11 -179.5(2)
C8 C9 C10 O3 179.7(2)
O4 C9 C10 O3 0.6(3)
C12 O3 C10 C11 -174.9(2)
C12 O3 C10 C9 5.0(2)
C9 C10 C11 C11A 0.0(3)
O3 C10 C11 C11A 180.0(2)
C10 O3 C12 O4 -8.8(3)
C9 O4 C12 O3 9.1(3)
C2 C3 C3A C11C 6.4(3)
C2 C3 C3A C4 -112.3(2)
C5 C4 C3A C3 126.9(2)
C5 C4 C3A C11C 2.6(3)
C9 C8 C7A C11A -0.7(3)
C9 C8 C7A C7 179.6(2)
N1 C7 C7A C11A 17.8(3)
N1 C7 C7A C8 -162.44(19)
C8 C7A C11A C11 0.4(3)
C7 C7A C11A C11 -179.9(2)
C8 C7A C11A C11B 177.10(19)
C7 C7A C11A C11B -3.2(3)
C10 C11 C11A C7A -0.1(3)
C10 C11 C11A C11B -176.83(19)
C7A C11A C11B C11C 21.0(3)
C11 C11A C11B C11C -162.24(19)
C7A C11A C11B C1 -102.4(2)
C11 C11A C11B C1 74.3(2)
O1 C1 C11B C11A 49.9(2)
C2 C1 C11B C11A 174.50(17)
O1 C1 C11B C11C -73.2(2)
C2 C1 C11B C11C 51.4(2)
C7 N1 C11C C11B 71.2(2)
C5 N1 C11C C11B -165.84(17)
C7 N1 C11C C3A -163.83(17)
C5 N1 C11C C3A -40.9(2)
C11A C11B C11C N1 -53.4(2)
C1 C11B C11C N1 70.4(2)
C11A C11B C11C C3A -170.61(18)
C1 C11B C11C C3A -46.8(3)
C3 C3A C11C N1 -101.4(2)
C4 C3A C11C N1 22.7(2)
C3 C3A C11C C11B 17.9(3)
C4 C3A C11C C11B 142.0(2)
